data_2233936
loop_
_publ_author_name
'Odaba\,so\(glu, Hakk\?i Yasin'
'B\"uy\"ukg\"ung\"or, Orhan'
'Avin\,c, Osman Ozan'
'Odaba\,so\(glu, Mustafa'

_publ_section_title
;
 2-Amino-3-(hydroxymethyl)pyridinium 2-benzoylbenzoate monohydrate
;
_journal_coeditor_code LR2047
_journal_issue 3
_journal_name_full 'Acta Crystallographica Section E'
_journal_page_first o707
_journal_page_last o708
_journal_paper_doi 10.1107/S1600536812005612
_journal_volume 68
_journal_year 2012
_chemical_formula_iupac 'C6 H9 N2 O + , C14 H9 O3 - , H2 O'
_chemical_formula_moiety 'C6 H9 N2 O +, C14 H9 O3 -, H2 O'
_chemical_formula_sum 'C20 H20 N2 O5'
_chemical_formula_weight 368.38
_chemical_name_systematic
;
2-Amino-3-(hydroxymethyl)pyridinium 2-benzoylbenzoate monohydrate
;
_space_group_IT_number 15
_symmetry_cell_setting monoclinic
_symmetry_space_group_name_Hall '-C 2yc'
_symmetry_space_group_name_H-M 'C 1 2/c 1'
_atom_sites_solution_hydrogens geom
_atom_sites_solution_primary direct
_atom_sites_solution_secondary difmap
_audit_creation_method SHELXL97
_cell_angle_alpha 90.00
_cell_angle_beta 93.468(5)
_cell_angle_gamma 90.00
_cell_formula_units_Z 8
_cell_length_a 15.9259(11)
_cell_length_b 8.4898(4)
_cell_length_c 27.6362(19)
_cell_measurement_reflns_used 8608
_cell_measurement_temperature 296
_cell_measurement_theta_max 26.10
_cell_measurement_theta_min 1.48
_cell_volume 3729.8(4)
_computing_cell_refinement 'X-AREA (Stoe & Cie, 2002)'
_computing_data_collection 'X-AREA (Stoe & Cie, 2002)'
_computing_data_reduction 'X-RED32 (Stoe & Cie, 2002)'
_computing_molecular_graphics 'ORTEP-3 for Windows (Farrugia, 1997)'
_computing_publication_material 'WinGX (Farrugia, 1999)'
_computing_structure_refinement 'SHELXL97 (Sheldrick, 2008)'
_computing_structure_solution 'SHELXS97 (Sheldrick, 2008)'
_diffrn_ambient_temperature 296
_diffrn_detector_area_resol_mean 6.67
_diffrn_measured_fraction_theta_full 0.994
_diffrn_measured_fraction_theta_max 0.994
_diffrn_measurement_device_type 'Stoe IPDS 2'
_diffrn_measurement_method '\w-scan rotation method'
_diffrn_radiation_monochromator graphite
_diffrn_radiation_source 'fine-focus sealed tube'
_diffrn_radiation_type MoK\a
_diffrn_radiation_wavelength 0.71073
_diffrn_reflns_av_R_equivalents 0.1172
_diffrn_reflns_av_sigmaI/netI 0.0957
_diffrn_reflns_limit_h_max 15
_diffrn_reflns_limit_h_min -19
_diffrn_reflns_limit_k_max 10
_diffrn_reflns_limit_k_min -9
_diffrn_reflns_limit_l_max 33
_diffrn_reflns_limit_l_min -33
_diffrn_reflns_number 9399
_diffrn_reflns_theta_full 25.65
_diffrn_reflns_theta_max 25.65
_diffrn_reflns_theta_min 1.48
_diffrn_standards_decay_% 0
_diffrn_standards_number 0
_exptl_absorpt_coefficient_mu 0.095
_exptl_absorpt_correction_T_max 0.976
_exptl_absorpt_correction_T_min 0.967
_exptl_absorpt_correction_type integration
_exptl_absorpt_process_details '(X-RED; Stoe & Cie, 2002)'
_exptl_crystal_colour colourless
_exptl_crystal_density_diffrn 1.312
_exptl_crystal_density_method 'not measured'
_exptl_crystal_description block
_exptl_crystal_F_000 1552
_exptl_crystal_size_max 0.350
_exptl_crystal_size_mid 0.297
_exptl_crystal_size_min 0.260
_refine_diff_density_max 0.180
_refine_diff_density_min -0.212
_refine_ls_extinction_coef 0.0034(5)
_refine_ls_extinction_expression Fc^*^=kFc[1+0.001xFc^2^\l^3^/sin(2\q)]^-1/4^
_refine_ls_extinction_method 'SHELXL97 (Sheldrick, 2008)'
_refine_ls_goodness_of_fit_ref 0.953
_refine_ls_hydrogen_treatment mixed
_refine_ls_matrix_type full
_refine_ls_number_parameters 254
_refine_ls_number_reflns 3503
_refine_ls_number_restraints 4
_refine_ls_restrained_S_all 0.953
_refine_ls_R_factor_all 0.1250
_refine_ls_R_factor_gt 0.0622
_refine_ls_shift/su_max 0
_refine_ls_shift/su_mean 0
_refine_ls_structure_factor_coef Fsqd
_refine_ls_weighting_details 'calc w = 1/[\s^2^(Fo^2^)+(0.0625P)^2^] where P=(Fo^2^+2Fc^2^)/3'
_refine_ls_weighting_scheme calc
_refine_ls_wR_factor_gt 0.1306
_refine_ls_wR_factor_ref 0.1555
_reflns_number_gt 1792
_reflns_number_total 3523
_reflns_threshold_expression I>2\s(I)
_cod_data_source_file lr2047.cif
_cod_data_source_block I
_cod_original_sg_symbol_H-M 'C 2/c'
_cod_database_code 2233936
_cod_database_fobs_code 2233936

loop_
_symmetry_equiv_pos_as_xyz
'x, y, z'
'-x, y, -z+1/2'
'x+1/2, y+1/2, z'
'-x+1/2, y+1/2, -z+1/2'
'-x, -y, -z'
'x, -y, z-1/2'
'-x+1/2, -y+1/2, -z'
'x+1/2, -y+1/2, z-1/2'

loop_
_atom_site_type_symbol
_atom_site_label
_atom_site_fract_x
_atom_site_fract_y
_atom_site_fract_z
_atom_site_U_iso_or_equiv
_atom_site_adp_type
_atom_site_calc_flag
_atom_site_refinement_flags
_atom_site_occupancy
_atom_site_symmetry_multiplicity
C C1 0.40651(19) 0.3876(3) 0.66050(9) 0.0562(7) Uani d . 1 1
C C2 0.4022(2) 0.2387(4) 0.68081(10) 0.0692(9) Uani d . 1 1
H H2 0.3510 0.2001 0.6902 0.083 Uiso calc R 1 1
C C3 0.4738(3) 0.1478(4) 0.68716(11) 0.0788(10) Uani d . 1 1
H H3 0.4705 0.0477 0.7006 0.095 Uiso calc R 1 1
C C4 0.5489(2) 0.2034(4) 0.67396(11) 0.0755(10) Uani d . 1 1
H H4 0.5970 0.1420 0.6788 0.091 Uiso calc R 1 1
C C5 0.5540(2) 0.3510(4) 0.65331(10) 0.0653(8) Uani d . 1 1
H H5 0.6058 0.3881 0.6443 0.078 Uiso calc R 1 1
C C6 0.48330(18) 0.4444(3) 0.64586(8) 0.0542(7) Uani d . 1 1
C C7 0.4857(2) 0.5976(4) 0.61819(9) 0.0591(8) Uani d . 1 1
C C8 0.32807(19) 0.4875(4) 0.65745(9) 0.0595(8) Uani d . 1 1
C C9 0.32802(18) 0.6335(4) 0.68740(9) 0.0553(7) Uani d . 1 1
C C10 0.27551(19) 0.7577(4) 0.67355(11) 0.0652(8) Uani d . 1 1
H H10 0.2441 0.7532 0.6441 0.078 Uiso calc R 1 1
C C11 0.2694(2) 0.8874(4) 0.70280(13) 0.0767(10) Uani d . 1 1
H H11 0.2342 0.9705 0.6931 0.092 Uiso calc R 1 1
C C12 0.3152(2) 0.8940(5) 0.74628(13) 0.0819(10) Uani d . 1 1
H H12 0.3106 0.9812 0.7663 0.098 Uiso calc R 1 1
C C13 0.3682(2) 0.7722(5) 0.76063(11) 0.0818(10) Uani d . 1 1
H H13 0.3990 0.7771 0.7903 0.098 Uiso calc R 1 1
C C14 0.3757(2) 0.6423(4) 0.73080(10) 0.0689(9) Uani d . 1 1
H H14 0.4126 0.5613 0.7400 0.083 Uiso calc R 1 1
O O1 0.55266(16) 0.6753(3) 0.61989(8) 0.0810(7) Uani d . 1 1
O O2 0.41975(14) 0.6353(2) 0.59401(7) 0.0673(6) Uani d . 1 1
O O3 0.26539(15) 0.4449(3) 0.63399(8) 0.0821(7) Uani d . 1 1
C C15 0.5523(2) 0.8106(3) 0.45397(9) 0.0591(8) Uani d . 1 1
C C16 0.5503(2) 0.9647(4) 0.43366(9) 0.0580(7) Uani d . 1 1
C C17 0.4025(2) 0.9701(5) 0.43705(11) 0.0734(9) Uani d . 1 1
H H17 0.3523 1.0245 0.4307 0.088 Uiso calc R 1 1
C C18 0.4010(2) 0.8251(5) 0.45727(12) 0.0778(10) Uani d . 1 1
H H18 0.3508 0.7790 0.4653 0.093 Uiso calc R 1 1
C C19 0.4776(2) 0.7474(4) 0.46559(10) 0.0730(9) Uani d . 1 1
H H19 0.4776 0.6480 0.4797 0.088 Uiso calc R 1 1
C C20 0.6347(2) 0.7288(4) 0.46227(11) 0.0695(9) Uani d . 1 1
H H20A 0.6627 0.7266 0.4321 0.083 Uiso calc R 1 1
H H20B 0.6698 0.7890 0.4855 0.083 Uiso calc R 1 1
N N1 0.47595(17) 1.0371(3) 0.42587(8) 0.0639(7) Uani d . 1 1
H H1 0.4748 1.1297 0.4133 0.077 Uiso calc R 1 1
N N2 0.61927(17) 1.0410(3) 0.42175(8) 0.0683(7) Uani d . 1 1
H H2A 0.6152 1.1340 0.4094 0.082 Uiso calc R 1 1
H H2B 0.6678 0.9973 0.4264 0.082 Uiso calc R 1 1
O O4 0.62787(17) 0.5725(3) 0.47963(7) 0.0814(7) Uani d D 1 1
H H4A 0.619(3) 0.514(4) 0.4545(11) 0.122 Uiso d D 1 1
O O5 0.70194(16) 0.5481(4) 0.57409(9) 0.0921(8) Uani d D 1 1
H H5A 0.673(3) 0.560(5) 0.5473(9) 0.138 Uiso d D 1 1
H H5B 0.682(3) 0.614(5) 0.5941(12) 0.138 Uiso d D 1 1

loop_
_atom_site_aniso_label
_atom_site_aniso_U_11
_atom_site_aniso_U_22
_atom_site_aniso_U_33
_atom_site_aniso_U_12
_atom_site_aniso_U_13
_atom_site_aniso_U_23
C1 0.0573(19) 0.0569(18) 0.0540(14) 0.0035(15) -0.0003(12) -0.0019(13)
C2 0.071(2) 0.064(2) 0.0729(18) -0.0044(19) 0.0066(16) 0.0111(15)
C3 0.099(3) 0.065(2) 0.0708(19) 0.008(2) -0.0016(18) 0.0184(16)
C4 0.077(3) 0.077(2) 0.0709(18) 0.019(2) -0.0068(17) 0.0096(17)
C5 0.060(2) 0.073(2) 0.0624(16) 0.0054(18) -0.0011(14) 0.0028(15)
C6 0.0581(19) 0.0530(17) 0.0508(13) 0.0011(16) -0.0013(12) 0.0000(12)
C7 0.060(2) 0.065(2) 0.0524(14) -0.0022(18) 0.0044(14) -0.0041(13)
C8 0.0519(19) 0.069(2) 0.0577(15) -0.0028(16) 0.0015(14) 0.0013(14)
C9 0.0474(17) 0.0605(18) 0.0587(15) -0.0024(15) 0.0077(12) -0.0002(13)
C10 0.0555(19) 0.070(2) 0.0700(17) 0.0042(18) 0.0025(14) -0.0030(16)
C11 0.064(2) 0.065(2) 0.102(3) 0.0034(18) 0.0106(18) -0.0143(18)
C12 0.077(3) 0.080(2) 0.090(2) -0.004(2) 0.0145(19) -0.0252(19)
C13 0.086(3) 0.098(3) 0.0616(17) -0.011(2) 0.0015(17) -0.0127(19)
C14 0.072(2) 0.072(2) 0.0623(17) 0.0015(18) -0.0006(15) 0.0027(16)
O1 0.0715(16) 0.0775(16) 0.0936(15) -0.0159(14) 0.0010(12) 0.0102(12)
O2 0.0696(15) 0.0594(13) 0.0715(11) 0.0024(11) -0.0063(11) 0.0074(10)
O3 0.0630(15) 0.0853(16) 0.0960(15) 0.0009(14) -0.0107(12) -0.0177(13)
C15 0.074(2) 0.0551(17) 0.0477(13) -0.0081(17) -0.0011(13) 0.0004(13)
C16 0.065(2) 0.0583(19) 0.0498(14) -0.0058(18) 0.0005(13) -0.0007(13)
C17 0.064(2) 0.087(3) 0.0703(18) -0.003(2) 0.0061(15) -0.0099(18)
C18 0.073(3) 0.082(3) 0.0789(19) -0.019(2) 0.0095(17) -0.0024(19)
C19 0.088(3) 0.069(2) 0.0620(17) -0.013(2) 0.0050(16) 0.0052(15)
C20 0.088(2) 0.0548(19) 0.0637(16) -0.0058(18) -0.0081(16) 0.0051(14)
N1 0.0685(18) 0.0597(16) 0.0633(13) -0.0001(15) 0.0019(12) 0.0000(12)
N2 0.0722(18) 0.0584(16) 0.0741(15) -0.0010(15) 0.0036(13) 0.0116(13)
O4 0.118(2) 0.0554(13) 0.0679(12) -0.0034(14) -0.0144(13) 0.0085(10)
O5 0.0718(17) 0.113(2) 0.0909(16) 0.0031(16) 0.0009(13) 0.0184(15)

loop_
_atom_type_symbol
_atom_type_description
_atom_type_scat_dispersion_real
_atom_type_scat_dispersion_imag
_atom_type_scat_source
C C 0.0033 0.0016 'International Tables Vol C Tables 4.2.6.8 and 6.1.1.4'
H H 0.0000 0.0000 'International Tables Vol C Tables 4.2.6.8 and 6.1.1.4'
N N 0.0061 0.0033 'International Tables Vol C Tables 4.2.6.8 and 6.1.1.4'
O O 0.0106 0.0060 'International Tables Vol C Tables 4.2.6.8 and 6.1.1.4'

loop_
_geom_angle_atom_site_label_1
_geom_angle_atom_site_label_2
_geom_angle_atom_site_label_3
_geom_angle
C6 C1 C2 119.8(3)
C6 C1 C8 121.8(3)
C2 C1 C8 118.3(3)
C3 C2 C1 120.1(3)
C3 C2 H2 120.0
C1 C2 H2 120.0
C4 C3 C2 120.4(3)
C4 C3 H3 119.8
C2 C3 H3 119.8
C3 C4 C5 120.1(3)
C3 C4 H4 119.9
C5 C4 H4 119.9
C4 C5 C6 120.9(3)
C4 C5 H5 119.6
C6 C5 H5 119.6
C1 C6 C5 118.6(3)
C1 C6 C7 119.6(3)
C5 C6 C7 121.6(3)
O1 C7 O2 124.8(3)
O1 C7 C6 118.8(3)
O2 C7 C6 116.3(3)
O3 C8 C9 121.2(3)
O3 C8 C1 121.0(3)
C9 C8 C1 117.7(2)
C14 C9 C10 119.3(3)
C14 C9 C8 120.5(3)
C10 C9 C8 120.0(3)
C11 C10 C9 120.7(3)
C11 C10 H10 119.6
C9 C10 H10 119.6
C12 C11 C10 119.7(3)
C12 C11 H11 120.1
C10 C11 H11 120.1
C11 C12 C13 120.5(3)
C11 C12 H12 119.8
C13 C12 H12 119.8
C12 C13 C14 119.9(3)
C12 C13 H13 120.0
C14 C13 H13 120.0
C9 C14 C13 119.8(3)
C9 C14 H14 120.1
C13 C14 H14 120.1
C19 C15 C16 117.2(3)
C19 C15 C20 123.7(3)
C16 C15 C20 119.1(3)
N2 C16 N1 118.1(3)
N2 C16 C15 123.1(3)
N1 C16 C15 118.8(3)
N1 C17 C18 120.9(3)
N1 C17 H17 119.5
C18 C17 H17 119.5
C17 C18 C19 117.5(4)
C17 C18 H18 121.2
C19 C18 H18 121.2
C15 C19 C18 122.9(3)
C15 C19 H19 118.5
C18 C19 H19 118.5
O4 C20 C15 113.8(3)
O4 C20 H20A 108.8
C15 C20 H20A 108.8
O4 C20 H20B 108.8
C15 C20 H20B 108.8
H20A C20 H20B 107.7
C16 N1 C17 122.6(3)
C16 N1 H1 118.7
C17 N1 H1 118.7
C16 N2 H2A 120.0
C16 N2 H2B 120.0
H2A N2 H2B 120.0
C20 O4 H4A 106(3)
H5A O5 H5B 106(3)

loop_
_geom_bond_atom_site_label_1
_geom_bond_atom_site_label_2
_geom_bond_distance
C1 C6 1.397(4)
C1 C2 1.386(4)
C1 C8 1.508(4)
C2 C3 1.379(5)
C2 H2 0.9300
C3 C4 1.356(5)
C3 H3 0.9300
C4 C5 1.382(5)
C4 H4 0.9300
C5 C6 1.383(4)
C5 H5 0.9300
C6 C7 1.511(4)
C7 O1 1.252(4)
C7 O2 1.252(3)
C8 O3 1.212(3)
C8 C9 1.490(4)
C9 C14 1.382(4)
C9 C10 1.385(4)
C10 C11 1.373(4)
C10 H10 0.9300
C11 C12 1.369(5)
C11 H11 0.9300
C12 C13 1.378(5)
C12 H12 0.9300
C13 C14 1.386(5)
C13 H13 0.9300
C14 H14 0.9300
C15 C19 1.361(4)
C15 C16 1.423(4)
C15 C20 1.491(5)
C16 N2 1.333(4)
C16 N1 1.340(4)
C17 N1 1.353(4)
C17 C18 1.353(5)
C17 H17 0.9300
C18 C19 1.393(5)
C18 H18 0.9300
C19 H19 0.9300
C20 O4 1.417(4)
C20 H20A 0.9700
C20 H20B 0.9700
N1 H1 0.8600
N2 H2A 0.8600
N2 H2B 0.8600
O4 H4A 0.859(19)
O5 H5A 0.858(18)
O5 H5B 0.858(19)

loop_
_geom_hbond_atom_site_label_D
_geom_hbond_atom_site_label_H
_geom_hbond_atom_site_label_A
_geom_hbond_site_symmetry_A
_geom_hbond_distance_DH
_geom_hbond_distance_HA
_geom_hbond_distance_DA
_geom_hbond_angle_DHA
N1 H1 O1 5_676 0.86 1.93 2.775(3) 167.3
N1 H1 O2 5_676 0.86 2.62 3.303(3) 136.8
N2 H2A O2 5_676 0.86 2.04 2.845(3) 156.1
N2 H2B O5 7_666 0.86 2.11 2.942(4) 162.3
O4 H4A O2 5_666 0.859(19) 1.92(2) 2.765(3) 168(4)
O5 H5A O4 . 0.858(18) 1.963(19) 2.807(3) 167(4)
O5 H5B O1 . 0.858(19) 2.28(4) 2.964(4) 136(4)

loop_
_geom_torsion_atom_site_label_1
_geom_torsion_atom_site_label_2
_geom_torsion_atom_site_label_3
_geom_torsion_atom_site_label_4
_geom_torsion
C6 C1 C2 C3 0.9(4)
C8 C1 C2 C3 -175.8(3)
C1 C2 C3 C4 0.5(5)
C2 C3 C4 C5 -1.0(5)
C3 C4 C5 C6 0.1(5)
C2 C1 C6 C5 -1.7(4)
C8 C1 C6 C5 174.8(2)
C2 C1 C6 C7 172.4(3)
C8 C1 C6 C7 -11.0(4)
C4 C5 C6 C1 1.2(4)
C4 C5 C6 C7 -172.8(3)
C1 C6 C7 O1 155.1(3)
C5 C6 C7 O1 -30.9(4)
C1 C6 C7 O2 -26.5(4)
C5 C6 C7 O2 147.4(3)
C6 C1 C8 O3 121.8(3)
C2 C1 C8 O3 -61.6(4)
C6 C1 C8 C9 -63.1(3)
C2 C1 C8 C9 113.5(3)
O3 C8 C9 C14 145.7(3)
C1 C8 C9 C14 -29.5(4)
O3 C8 C9 C10 -29.8(4)
C1 C8 C9 C10 155.1(3)
C14 C9 C10 C11 -1.1(5)
C8 C9 C10 C11 174.4(3)
C9 C10 C11 C12 -0.4(5)
C10 C11 C12 C13 0.8(5)
C11 C12 C13 C14 0.3(5)
C10 C9 C14 C13 2.2(5)
C8 C9 C14 C13 -173.3(3)
C12 C13 C14 C9 -1.9(5)
C19 C15 C16 N2 178.5(3)
C20 C15 C16 N2 -0.4(4)
C19 C15 C16 N1 -1.8(4)
C20 C15 C16 N1 179.4(2)
N1 C17 C18 C19 -0.7(5)
C16 C15 C19 C18 1.7(4)
C20 C15 C19 C18 -179.6(3)
C17 C18 C19 C15 -0.5(5)
C19 C15 C20 O4 5.2(4)
C16 C15 C20 O4 -176.1(2)
N2 C16 N1 C17 -179.5(2)
C15 C16 N1 C17 0.8(4)
C18 C17 N1 C16 0.5(4)

loop_
_cod_related_entry_id
_cod_related_entry_database
_cod_related_entry_code
1 ChemSpider 30657530
